data_7001134
loop_
_publ_author_name
'Hearns, Nigel G. R.'
'Cl\'erac, Rodolphe'
'Jennings, Michael'
'Preuss, Kathryn E.'

_publ_section_title
;
 Manipulating the crystal packing of pyDTDA radical ligand coordination
 complexes with Mn(ii) and Ni(ii)
;
_journal_issue 17
_journal_name_full 'Dalton Transactions'
_journal_page_first 3193
_journal_page_last 3203
_journal_paper_doi 10.1039/b817214e
_journal_year 2009
_chemical_formula_moiety 'C17 H5 F12 N4 Ni O4 S2'
_chemical_formula_sum 'C17 H5 F12 N4 Ni O4 S2'
_chemical_formula_weight 680.08
_chemical_name_systematic
;
?
;
_space_group_IT_number 2
_symmetry_cell_setting triclinic
_symmetry_space_group_name_Hall '-P 1'
_symmetry_space_group_name_H-M 'P -1'
_atom_sites_solution_hydrogens geom
_atom_sites_solution_primary direct
_atom_sites_solution_secondary difmap
_audit_creation_method SHELXL-97
_cell_angle_alpha 96.588(2)
_cell_angle_beta 98.527(3)
_cell_angle_gamma 100.206(3)
_cell_formula_units_Z 2
_cell_length_a 8.4789(4)
_cell_length_b 9.6900(6)
_cell_length_c 14.6070(9)
_cell_measurement_reflns_used 8575
_cell_measurement_temperature 150(2)
_cell_measurement_theta_max 27.48
_cell_measurement_theta_min 2.04
_cell_volume 1155.75(12)
_computing_cell_refinement 'DENZO-SMN (Otwinowski & Minor, 1997)'
_computing_data_collection 'COLLECT (Nonius, 1997-2001)'
_computing_data_reduction DENZO-SMN
_computing_molecular_graphics 'SHELXTL/PC (Sheldrick, 2001)'
_computing_publication_material SHELXTL/PC
_computing_structure_refinement 'SHELXL-97 (Sheldrick, 1997)'
_computing_structure_solution 'SHELXS-97 (Sheldrick, 1997)'
_diffrn_ambient_temperature 150(2)
_diffrn_measured_fraction_theta_full 0.593
_diffrn_measured_fraction_theta_max 0.593
_diffrn_measurement_device_type 'Nonius Kappa-CCD'
_diffrn_measurement_method '\f scans, and \w scans with \k offsets'
_diffrn_radiation_monochromator graphite
_diffrn_radiation_source 'fine-focus sealed tube'
_diffrn_radiation_type MoK\a
_diffrn_radiation_wavelength 0.71073
_diffrn_reflns_av_R_equivalents 0.1010
_diffrn_reflns_av_sigmaI/netI 0.0531
_diffrn_reflns_limit_h_max 10
_diffrn_reflns_limit_h_min -10
_diffrn_reflns_limit_k_max 11
_diffrn_reflns_limit_k_min -11
_diffrn_reflns_limit_l_max 17
_diffrn_reflns_limit_l_min -16
_diffrn_reflns_number 10860
_diffrn_reflns_theta_full 25.02
_diffrn_reflns_theta_max 25.02
_diffrn_reflns_theta_min 2.64
_diffrn_standards_number 0
_exptl_absorpt_coefficient_mu 1.152
_exptl_absorpt_correction_T_max 0.9186
_exptl_absorpt_correction_T_min 0.4321
_exptl_absorpt_correction_type multi-scan
_exptl_absorpt_process_details 'DENZO-SMN (Otwinowski & Minor, 1997)'
_exptl_crystal_colour red
_exptl_crystal_density_diffrn 1.954
_exptl_crystal_density_method 'not measured'
_exptl_crystal_description petal
_exptl_crystal_F_000 670
_exptl_crystal_size_max 0.88
_exptl_crystal_size_mid 0.20
_exptl_crystal_size_min 0.08
_refine_diff_density_max 0.785
_refine_diff_density_min -0.548
_refine_diff_density_rms 0.150
_refine_ls_extinction_coef 0.031(3)
_refine_ls_extinction_expression Fc^*^=kFc[1+0.001xFc^2^\l^3^/sin(2\q)]^-1/4^
_refine_ls_extinction_method SHELXL
_refine_ls_goodness_of_fit_ref 1.106
_refine_ls_hydrogen_treatment constr
_refine_ls_matrix_type full
_refine_ls_number_parameters 363
_refine_ls_number_reflns 5473
_refine_ls_number_restraints 0
_refine_ls_restrained_S_all 1.106
_refine_ls_R_factor_all 0.0771
_refine_ls_R_factor_gt 0.0660
_refine_ls_shift/su_max 0.001
_refine_ls_shift/su_mean 0.000
_refine_ls_structure_factor_coef Fsqd
_refine_ls_weighting_details 'calc w=1/[\s^2^(Fo^2^)+(0.1301P)^2^+1.6910P] where P=(Fo^2^+2Fc^2^)/3'
_refine_ls_weighting_scheme calc
_refine_ls_wR_factor_gt 0.1824
_refine_ls_wR_factor_ref 0.1962
_reflns_number_gt 4606
_reflns_number_total 5473
_reflns_threshold_expression I>2\s(I)
_cod_data_source_file b817214e.txt
_cod_data_source_block 7
_cod_depositor_comments
;
The following automatic conversions were performed:
'_symmetry_cell_setting' value 'Triclinic' changed to 'triclinic'
according to '/home/saulius/struct/CIF-dictionaries/cif_core.dic'
dictionary named 'cif_core.dic' version 2.4.1 from 2010-06-29.

Automatic conversion script
Id: cif_fix_enum 1527 2010-12-29 10:47:43Z saulius 
;
_cod_original_cell_volume 1155.75(11)
_cod_database_code 7001134

loop_
_symmetry_equiv_pos_as_xyz
'x, y, z'
'-x, -y, -z'

loop_
_atom_site_label
_atom_site_type_symbol
_atom_site_fract_x
_atom_site_fract_y
_atom_site_fract_z
_atom_site_U_iso_or_equiv
_atom_site_adp_type
_atom_site_occupancy
_atom_site_symmetry_multiplicity
_atom_site_calc_flag
_atom_site_refinement_flags
_atom_site_disorder_assembly
_atom_site_disorder_group
Ni Ni 0.72728(7) 0.90577(8) 0.22406(4) 0.0169(3) Uani 1 1 d . . .
N1 N 0.5776(4) 0.7720(5) 0.1069(3) 0.0173(10) Uani 1 1 d . . .
S2 S 0.45119(15) 0.62230(16) 0.09970(10) 0.0207(4) Uani 1 1 d . . .
S3 S 0.36465(14) 0.61833(16) -0.04259(10) 0.0218(4) Uani 1 1 d . . .
N4 N 0.4799(5) 0.7664(5) -0.0512(3) 0.0202(11) Uani 1 1 d . . .
C5 C 0.5797(6) 0.8266(6) 0.0269(4) 0.0166(12) Uani 1 1 d . . .
C6 C 0.7035(6) 0.9562(6) 0.0285(4) 0.0152(12) Uani 1 1 d . . .
N7 N 0.7941(4) 1.0091(5) 0.1135(3) 0.0161(10) Uani 1 1 d . . .
C8 C 0.9174(5) 1.1201(6) 0.1183(4) 0.0160(11) Uani 1 1 d . . .
H8A H 0.9802 1.1611 0.1776 0.019 Uiso 1 1 calc R . .
C9 C 0.9555(6) 1.1765(6) 0.0392(4) 0.0203(13) Uani 1 1 d . . .
C10 C 0.8577(6) 1.1231(6) -0.0473(4) 0.0196(13) Uani 1 1 d . . .
H10A H 0.8796 1.1624 -0.1018 0.023 Uiso 1 1 calc R . .
C11 C 0.7285(6) 1.0122(6) -0.0524(4) 0.0181(12) Uani 1 1 d . . .
H11A H 0.6582 0.9750 -0.1102 0.022 Uiso 1 1 calc R . .
C12 C 1.0949(7) 1.2870(7) 0.0448(4) 0.0218(13) Uani 1 1 d . . .
N13 N 1.2080(6) 1.3726(6) 0.0452(3) 0.0269(12) Uani 1 1 d . . .
O21 O 0.8705(4) 1.0550(5) 0.3243(3) 0.0229(10) Uani 1 1 d . . .
F21 F 0.8882(5) 1.2648(10) 0.5330(4) 0.157(4) Uani 1 1 d . . .
F22 F 1.0615(5) 1.1559(6) 0.4903(3) 0.0629(16) Uani 1 1 d . . .
C22 C 0.8143(6) 1.1257(7) 0.3843(4) 0.0268(14) Uani 1 1 d . . .
C23 C 0.6531(7) 1.1355(8) 0.3864(4) 0.0355(17) Uani 1 1 d . . .
H23A H 0.6266 1.1843 0.4404 0.043 Uiso 1 1 calc R . .
F23 F 1.0210(9) 1.3244(7) 0.4291(6) 0.147(4) Uani 1 1 d . . .
F24 F 0.3440(5) 1.1702(7) 0.3964(3) 0.097(2) Uani 1 1 d . . .
C24 C 0.5307(6) 1.0760(7) 0.3117(4) 0.0252(14) Uani 1 1 d . . .
O25 O 0.5390(4) 1.0062(4) 0.2362(3) 0.0212(9) Uani 1 1 d . . .
F25 F 0.2486(5) 0.9906(6) 0.2893(4) 0.087(2) Uani 1 1 d . . .
F26 F 0.3144(7) 1.1878(8) 0.2540(4) 0.095(3) Uani 1 1 d . . .
C26 C 0.9427(8) 1.2164(9) 0.4616(6) 0.046(2) Uani 1 1 d . . .
C27 C 0.3594(8) 1.1053(10) 0.3194(6) 0.054(3) Uani 1 1 d . . .
O31 O 0.6334(4) 0.7845(4) 0.3143(3) 0.0235(9) Uani 1 1 d . . .
F31 F 0.6408(6) 0.5283(7) 0.4494(4) 0.092(2) Uani 1 1 d . . .
F32 F 0.4539(6) 0.4851(7) 0.3301(4) 0.0816(19) Uani 1 1 d . . .
C32 C 0.6699(6) 0.6703(7) 0.3295(4) 0.0215(13) Uani 1 1 d . . .
F33 F 0.4729(6) 0.6630(6) 0.4279(3) 0.0591(13) Uani 1 1 d . . .
C33 C 0.7963(7) 0.6079(7) 0.3000(4) 0.0287(14) Uani 1 1 d . . .
H33A H 0.8086 0.5177 0.3162 0.034 Uiso 1 1 calc R . .
F34 F 1.1821(4) 0.6775(5) 0.2578(3) 0.0680(16) Uani 1 1 d . . .
C34 C 0.9020(7) 0.6750(7) 0.2482(4) 0.0218(13) Uani 1 1 d . . .
O35 O 0.9028(4) 0.7888(4) 0.2149(3) 0.0220(9) Uani 1 1 d . . .
F35 F 1.0304(5) 0.5798(5) 0.1306(3) 0.0482(11) Uani 1 1 d . . .
F36 F 1.0300(7) 0.4737(6) 0.2492(4) 0.0821(19) Uani 1 1 d . . .
C36 C 0.5609(7) 0.5846(7) 0.3877(4) 0.0310(14) Uani 1 1 d . . .
C37 C 1.0389(7) 0.5999(7) 0.2247(5) 0.0298(15) Uani 1 1 d . . .

loop_
_atom_site_aniso_label
_atom_site_aniso_U_11
_atom_site_aniso_U_22
_atom_site_aniso_U_33
_atom_site_aniso_U_23
_atom_site_aniso_U_13
_atom_site_aniso_U_12
Ni 0.0163(4) 0.0142(4) 0.0202(4) 0.0035(3) 0.0050(3) 0.0002(3)
N1 0.015(2) 0.014(3) 0.019(2) 0.002(2) 0.0037(16) -0.0064(17)
S2 0.0207(7) 0.0144(8) 0.0243(8) 0.0022(6) 0.0066(5) -0.0057(5)
S3 0.0178(7) 0.0165(8) 0.0275(8) 0.0029(6) -0.0010(5) -0.0018(6)
N4 0.017(2) 0.020(3) 0.023(3) 0.005(2) 0.0027(18) 0.0015(19)
C5 0.014(3) 0.009(3) 0.027(3) 0.005(2) 0.008(2) -0.001(2)
C6 0.011(2) 0.010(3) 0.024(3) 0.000(2) 0.006(2) -0.002(2)
N7 0.011(2) 0.019(3) 0.019(2) 0.004(2) 0.0058(16) 0.0010(18)
C8 0.016(3) 0.009(3) 0.024(3) 0.002(2) 0.005(2) 0.002(2)
C9 0.018(3) 0.010(3) 0.034(4) 0.008(3) 0.009(2) -0.002(2)
C10 0.021(3) 0.011(3) 0.028(3) 0.009(3) 0.010(2) 0.000(2)
C11 0.018(3) 0.013(3) 0.023(3) 0.005(2) 0.006(2) -0.001(2)
C12 0.019(3) 0.017(3) 0.032(3) 0.004(3) 0.015(2) 0.003(3)
N13 0.027(3) 0.020(3) 0.034(3) 0.003(2) 0.012(2) 0.002(2)
O21 0.022(2) 0.025(3) 0.020(2) 0.0001(19) 0.0019(16) 0.0009(17)
F21 0.038(3) 0.300(11) 0.084(4) -0.134(6) -0.018(3) 0.030(4)
F22 0.045(2) 0.074(4) 0.056(3) -0.017(3) -0.024(2) 0.021(2)
C22 0.023(3) 0.021(4) 0.032(3) 0.001(3) 0.001(2) -0.003(2)
C23 0.025(3) 0.044(5) 0.032(4) -0.014(3) 0.006(3) 0.004(3)
F23 0.162(6) 0.050(4) 0.162(7) 0.031(4) -0.108(5) -0.056(4)
F24 0.037(2) 0.169(7) 0.072(3) -0.053(4) 0.009(2) 0.034(3)
C24 0.018(3) 0.026(4) 0.029(3) -0.003(3) 0.005(2) 0.001(2)
O25 0.024(2) 0.016(2) 0.022(2) -0.0034(18) 0.0038(15) 0.0045(17)
F25 0.030(2) 0.074(4) 0.141(5) -0.036(4) 0.033(2) -0.015(2)
F26 0.069(3) 0.134(7) 0.088(4) -0.010(4) -0.009(3) 0.070(4)
C26 0.037(4) 0.039(5) 0.052(5) -0.023(4) 0.002(3) 0.002(3)
C27 0.025(4) 0.071(6) 0.054(5) -0.036(5) -0.001(3) 0.014(4)
O31 0.027(2) 0.021(2) 0.025(2) 0.0100(18) 0.0098(16) 0.0008(17)
F31 0.060(3) 0.144(6) 0.106(5) 0.108(5) 0.038(3) 0.033(4)
F32 0.081(3) 0.064(4) 0.081(4) -0.009(3) 0.040(3) -0.047(3)
C32 0.022(3) 0.022(4) 0.020(3) 0.009(3) 0.007(2) -0.002(2)
F33 0.079(3) 0.056(3) 0.061(3) 0.026(3) 0.053(2) 0.016(3)
C33 0.028(3) 0.022(4) 0.035(4) 0.008(3) 0.005(3) -0.001(3)
F34 0.028(2) 0.076(4) 0.091(4) -0.023(3) -0.004(2) 0.022(2)
C34 0.027(3) 0.015(3) 0.026(3) 0.006(3) 0.004(2) 0.009(3)
O35 0.0200(19) 0.020(2) 0.028(2) 0.0086(18) 0.0066(15) 0.0021(16)
F35 0.059(2) 0.052(3) 0.043(2) 0.007(2) 0.0199(17) 0.028(2)
F36 0.112(4) 0.058(4) 0.126(5) 0.068(3) 0.082(4) 0.063(3)
C36 0.030(3) 0.027(4) 0.039(4) 0.019(3) 0.015(3) -0.004(3)
C37 0.030(3) 0.019(4) 0.045(4) 0.011(3) 0.011(3) 0.009(3)

loop_
_atom_type_symbol
_atom_type_description
_atom_type_scat_dispersion_real
_atom_type_scat_dispersion_imag
_atom_type_scat_source
C C 0.0033 0.0016 'International Tables Vol C Tables 4.2.6.8 and 6.1.1.4'
H H 0.0000 0.0000 'International Tables Vol C Tables 4.2.6.8 and 6.1.1.4'
N N 0.0061 0.0033 'International Tables Vol C Tables 4.2.6.8 and 6.1.1.4'
O O 0.0106 0.0060 'International Tables Vol C Tables 4.2.6.8 and 6.1.1.4'
F F 0.0171 0.0103 'International Tables Vol C Tables 4.2.6.8 and 6.1.1.4'
S S 0.1246 0.1234 'International Tables Vol C Tables 4.2.6.8 and 6.1.1.4'
Ni Ni 0.3393 1.1124 'International Tables Vol C Tables 4.2.6.8 and 6.1.1.4'

loop_
_geom_angle_atom_site_label_1
_geom_angle_atom_site_label_2
_geom_angle_atom_site_label_3
_geom_angle
_geom_angle_site_symmetry_1
_geom_angle_site_symmetry_3
_geom_angle_publ_flag
O21 Ni O31 95.13(17) . . ?
O21 Ni O25 89.31(15) . . ?
O31 Ni O25 84.74(17) . . ?
O21 Ni O35 93.52(15) . . ?
O31 Ni O35 90.45(16) . . ?
O25 Ni O35 174.63(17) . . ?
O21 Ni N7 94.40(17) . . ?
O31 Ni N7 170.32(15) . . ?
O25 Ni N7 93.63(16) . . ?
O35 Ni N7 90.71(16) . . ?
O21 Ni N1 171.96(18) . . ?
O31 Ni N1 92.11(17) . . ?
O25 Ni N1 87.86(15) . . ?
O35 Ni N1 89.92(15) . . ?
N7 Ni N1 78.28(17) . . ?
C5 N1 S2 115.4(4) . . ?
C5 N1 Ni 113.5(4) . . ?
S2 N1 Ni 130.9(3) . . ?
N1 S2 S3 92.97(17) . . ?
N4 S3 S2 95.30(17) . . ?
C5 N4 S3 114.2(4) . . ?
N4 C5 N1 122.1(5) . . ?
N4 C5 C6 120.8(5) . . ?
N1 C5 C6 117.0(5) . . ?
N7 C6 C11 123.5(5) . . ?
N7 C6 C5 114.7(5) . . ?
C11 C6 C5 121.7(5) . . ?
C8 N7 C6 117.5(5) . . ?
C8 N7 Ni 127.1(3) . . ?
C6 N7 Ni 115.4(4) . . ?
N7 C8 C9 122.1(5) . . ?
N7 C8 H8A 118.9 . . ?
C9 C8 H8A 118.9 . . ?
C8 C9 C10 119.3(5) . . ?
C8 C9 C12 121.3(5) . . ?
C10 C9 C12 119.4(5) . . ?
C11 C10 C9 118.9(5) . . ?
C11 C10 H10A 120.6 . . ?
C9 C10 H10A 120.6 . . ?
C10 C11 C6 118.5(5) . . ?
C10 C11 H11A 120.7 . . ?
C6 C11 H11A 120.7 . . ?
N13 C12 C9 176.7(6) . . ?
C22 O21 Ni 122.5(3) . . ?
O21 C22 C23 128.5(5) . . ?
O21 C22 C26 114.1(5) . . ?
C23 C22 C26 117.3(5) . . ?
C24 C23 C22 121.6(5) . . ?
C24 C23 H23A 119.2 . . ?
C22 C23 H23A 119.2 . . ?
O25 C24 C23 129.3(5) . . ?
O25 C24 C27 114.3(5) . . ?
C23 C24 C27 116.4(5) . . ?
C24 O25 Ni 120.9(3) . . ?
F21 C26 F22 108.1(7) . . ?
F21 C26 F23 108.0(9) . . ?
F22 C26 F23 100.7(6) . . ?
F21 C26 C22 114.7(6) . . ?
F22 C26 C22 114.3(6) . . ?
F23 C26 C22 110.0(7) . . ?
F24 C27 F25 114.0(8) . . ?
F24 C27 F26 105.1(7) . . ?
F25 C27 F26 99.4(6) . . ?
F24 C27 C24 116.3(6) . . ?
F25 C27 C24 110.6(6) . . ?
F26 C27 C24 109.9(7) . . ?
C32 O31 Ni 124.6(4) . . ?
O31 C32 C33 128.6(6) . . ?
O31 C32 C36 115.0(5) . . ?
C33 C32 C36 116.4(5) . . ?
C34 C33 C32 121.6(6) . . ?
C34 C33 H33A 119.2 . . ?
C32 C33 H33A 119.2 . . ?
O35 C34 C33 130.0(5) . . ?
O35 C34 C37 113.5(5) . . ?
C33 C34 C37 116.6(6) . . ?
C34 O35 Ni 123.3(4) . . ?
F31 C36 F33 109.4(6) . . ?
F31 C36 F32 109.7(7) . . ?
F33 C36 F32 104.5(5) . . ?
F31 C36 C32 113.3(5) . . ?
F33 C36 C32 111.1(5) . . ?
F32 C36 C32 108.5(5) . . ?
F34 C37 F36 110.2(6) . . ?
F34 C37 F35 105.3(5) . . ?
F36 C37 F35 105.1(6) . . ?
F34 C37 C34 112.0(5) . . ?
F36 C37 C34 114.7(6) . . ?
F35 C37 C34 108.8(5) . . ?

loop_
_geom_bond_atom_site_label_1
_geom_bond_atom_site_label_2
_geom_bond_distance
_geom_bond_site_symmetry_2
_geom_bond_publ_flag
Ni O21 2.018(4) . ?
Ni O31 2.021(4) . ?
Ni O25 2.030(4) . ?
Ni O35 2.035(4) . ?
Ni N7 2.091(5) . ?
Ni N1 2.117(4) . ?
N1 C5 1.338(7) . ?
N1 S2 1.626(5) . ?
S2 S3 2.093(2) . ?
S3 N4 1.616(5) . ?
N4 C5 1.321(7) . ?
C5 C6 1.483(7) . ?
C6 N7 1.351(7) . ?
C6 C11 1.384(8) . ?
N7 C8 1.349(7) . ?
C8 C9 1.388(8) . ?
C8 H8A 0.9500 . ?
C9 C10 1.393(7) . ?
C9 C12 1.433(8) . ?
C10 C11 1.378(8) . ?
C10 H10A 0.9500 . ?
C11 H11A 0.9500 . ?
C12 N13 1.150(8) . ?
O21 C22 1.252(7) . ?
F21 C26 1.277(8) . ?
F22 C26 1.294(8) . ?
C22 C23 1.391(8) . ?
C22 C26 1.517(9) . ?
C23 C24 1.381(8) . ?
C23 H23A 0.9500 . ?
F23 C26 1.312(11) . ?
F24 C27 1.260(8) . ?
C24 O25 1.243(6) . ?
C24 C27 1.546(8) . ?
F25 C27 1.306(9) . ?
F26 C27 1.369(11) . ?
O31 C32 1.236(7) . ?
F31 C36 1.278(7) . ?
F32 C36 1.318(8) . ?
C32 C33 1.417(8) . ?
C32 C36 1.545(8) . ?
F33 C36 1.307(7) . ?
C33 C34 1.381(9) . ?
C33 H33A 0.9500 . ?
F34 C37 1.300(8) . ?
C34 O35 1.254(7) . ?
C34 C37 1.534(7) . ?
F35 C37 1.356(7) . ?
F36 C37 1.307(8) . ?

loop_
_geom_torsion_atom_site_label_1
_geom_torsion_atom_site_label_2
_geom_torsion_atom_site_label_3
_geom_torsion_atom_site_label_4
_geom_torsion
_geom_torsion_site_symmetry_1
_geom_torsion_site_symmetry_2
_geom_torsion_site_symmetry_3
_geom_torsion_site_symmetry_4
_geom_torsion_publ_flag
O21 Ni N1 C5 15.3(12) . . . . ?
O31 Ni N1 C5 169.4(3) . . . . ?
O25 Ni N1 C5 84.8(3) . . . . ?
O35 Ni N1 C5 -100.1(3) . . . . ?
N7 Ni N1 C5 -9.4(3) . . . . ?
O21 Ni N1 S2 -159.1(9) . . . . ?
O31 Ni N1 S2 -4.9(3) . . . . ?
O25 Ni N1 S2 -89.6(3) . . . . ?
O35 Ni N1 S2 85.5(3) . . . . ?
N7 Ni N1 S2 176.3(3) . . . . ?
C5 N1 S2 S3 -1.5(4) . . . . ?
Ni N1 S2 S3 172.7(3) . . . . ?
N1 S2 S3 N4 -0.1(2) . . . . ?
S2 S3 N4 C5 1.8(4) . . . . ?
S3 N4 C5 N1 -3.5(6) . . . . ?
S3 N4 C5 C6 174.5(4) . . . . ?
S2 N1 C5 N4 3.4(6) . . . . ?
Ni N1 C5 N4 -171.9(4) . . . . ?
S2 N1 C5 C6 -174.7(3) . . . . ?
Ni N1 C5 C6 10.1(5) . . . . ?
N4 C5 C6 N7 178.0(4) . . . . ?
N1 C5 C6 N7 -3.9(6) . . . . ?
N4 C5 C6 C11 -5.4(7) . . . . ?
N1 C5 C6 C11 172.6(5) . . . . ?
C11 C6 N7 C8 -1.6(7) . . . . ?
C5 C6 N7 C8 174.8(4) . . . . ?
C11 C6 N7 Ni 179.1(4) . . . . ?
C5 C6 N7 Ni -4.5(5) . . . . ?
O21 Ni N7 C8 11.6(4) . . . . ?
O31 Ni N7 C8 -178.9(8) . . . . ?
O25 Ni N7 C8 101.2(4) . . . . ?
O35 Ni N7 C8 -82.0(4) . . . . ?
N1 Ni N7 C8 -171.8(4) . . . . ?
O21 Ni N7 C6 -169.2(3) . . . . ?
O31 Ni N7 C6 0.3(11) . . . . ?
O25 Ni N7 C6 -79.6(4) . . . . ?
O35 Ni N7 C6 97.2(3) . . . . ?
N1 Ni N7 C6 7.4(3) . . . . ?
C6 N7 C8 C9 -2.2(7) . . . . ?
Ni N7 C8 C9 177.0(3) . . . . ?
N7 C8 C9 C10 4.1(7) . . . . ?
N7 C8 C9 C12 -174.9(5) . . . . ?
C8 C9 C10 C11 -2.1(7) . . . . ?
C12 C9 C10 C11 176.9(5) . . . . ?
C9 C10 C11 C6 -1.5(7) . . . . ?
N7 C6 C11 C10 3.5(8) . . . . ?
C5 C6 C11 C10 -172.7(5) . . . . ?
C8 C9 C12 N13 141(11) . . . . ?
C10 C9 C12 N13 -38(11) . . . . ?
O31 Ni O21 C22 -60.1(5) . . . . ?
O25 Ni O21 C22 24.5(5) . . . . ?
O35 Ni O21 C22 -150.9(5) . . . . ?
N7 Ni O21 C22 118.1(5) . . . . ?
N1 Ni O21 C22 94.0(11) . . . . ?
Ni O21 C22 C23 -11.6(10) . . . . ?
Ni O21 C22 C26 171.5(5) . . . . ?
O21 C22 C23 C24 -7.8(12) . . . . ?
C26 C22 C23 C24 169.1(7) . . . . ?
C22 C23 C24 O25 1.6(13) . . . . ?
C22 C23 C24 C27 -175.0(7) . . . . ?
C23 C24 O25 Ni 21.7(10) . . . . ?
C27 C24 O25 Ni -161.6(5) . . . . ?
O21 Ni O25 C24 -29.0(5) . . . . ?
O31 Ni O25 C24 66.2(5) . . . . ?
O35 Ni O25 C24 92.9(16) . . . . ?
N7 Ni O25 C24 -123.3(5) . . . . ?
N1 Ni O25 C24 158.6(5) . . . . ?
O21 C22 C26 F21 -165.6(8) . . . . ?
C23 C22 C26 F21 17.0(12) . . . . ?
O21 C22 C26 F22 -39.9(10) . . . . ?
C23 C22 C26 F22 142.8(7) . . . . ?
O21 C22 C26 F23 72.5(9) . . . . ?
C23 C22 C26 F23 -104.9(8) . . . . ?
O25 C24 C27 F24 176.9(8) . . . . ?
C23 C24 C27 F24 -5.9(13) . . . . ?
O25 C24 C27 F25 44.9(10) . . . . ?
C23 C24 C27 F25 -138.0(7) . . . . ?
O25 C24 C27 F26 -63.9(8) . . . . ?
C23 C24 C27 F26 113.2(7) . . . . ?
O21 Ni O31 C32 -106.2(4) . . . . ?
O25 Ni O31 C32 164.9(4) . . . . ?
O35 Ni O31 C32 -12.7(4) . . . . ?
N7 Ni O31 C32 84.2(10) . . . . ?
N1 Ni O31 C32 77.3(4) . . . . ?
Ni O31 C32 C33 9.6(8) . . . . ?
Ni O31 C32 C36 -169.7(4) . . . . ?
O31 C32 C33 C34 1.2(9) . . . . ?
C36 C32 C33 C34 -179.5(5) . . . . ?
C32 C33 C34 O35 -4.5(10) . . . . ?
C32 C33 C34 C37 177.0(5) . . . . ?
C33 C34 O35 Ni -3.7(9) . . . . ?
C37 C34 O35 Ni 174.8(3) . . . . ?
O21 Ni O35 C34 105.0(5) . . . . ?
O31 Ni O35 C34 9.9(4) . . . . ?
O25 Ni O35 C34 -16.6(18) . . . . ?
N7 Ni O35 C34 -160.5(4) . . . . ?
N1 Ni O35 C34 -82.3(5) . . . . ?
O31 C32 C36 F31 -138.0(6) . . . . ?
C33 C32 C36 F31 42.6(8) . . . . ?
O31 C32 C36 F33 -14.4(7) . . . . ?
C33 C32 C36 F33 166.3(5) . . . . ?
O31 C32 C36 F32 99.9(6) . . . . ?
C33 C32 C36 F32 -79.4(7) . . . . ?
O35 C34 C37 F34 60.9(7) . . . . ?
C33 C34 C37 F34 -120.3(6) . . . . ?
O35 C34 C37 F36 -172.5(6) . . . . ?
C33 C34 C37 F36 6.2(9) . . . . ?
O35 C34 C37 F35 -55.1(7) . . . . ?
C33 C34 C37 F35 123.6(6) . . . . ?
